data_1549747
loop_
_publ_author_name
'Png, Zhuang Mao'
'Cabrera-Pardo, Jaime R'
'Peir\'o Cadah\'ia, Jorge'
'Gaunt, Matthew J.'

_publ_section_title
;
 Diastereoselective C-H carbonylative annulation of aliphatic amines: a
 rapid route to functionalized \g-lactams.
;
_journal_issue 39
_journal_name_full 'Chemical science'
_journal_page_first 7628
_journal_page_last 7633
_journal_paper_doi 10.1039/c8sc02855a
_journal_volume 9
_journal_year 2018
_chemical_formula_moiety 'C37 H33 Cl F20 N P Pd, C H2 Cl2'
_chemical_formula_sum 'C38 H35 Cl3 F20 N P Pd'
_chemical_formula_weight 1129.39
_space_group_crystal_system triclinic
_space_group_IT_number 2
_space_group_name_Hall '-P 1'
_space_group_name_H-M_alt 'P -1'
_symmetry_space_group_name_Hall '-P 1'
_symmetry_space_group_name_H-M 'P -1'
_atom_sites_solution_hydrogens geom
_audit_creation_method SHELXL-2014/7
_audit_update_record
;
2018-06-20 deposited with the CCDC.
2018-07-23 downloaded from the CCDC.
;
_cell_angle_alpha 115.2266(6)
_cell_angle_beta 91.1995(5)
_cell_angle_gamma 105.3886(5)
_cell_formula_units_Z 4
_cell_length_a 13.2478(2)
_cell_length_b 19.4015(2)
_cell_length_c 20.3563(3)
_cell_measurement_reflns_used 35259
_cell_measurement_temperature 180(2)
_cell_measurement_theta_max 26.37
_cell_measurement_theta_min 1.00
_cell_volume 4509.24(11)
_computing_cell_refinement 'HKL Scalepack (Otwinowski & Minor, 1997)'
_computing_data_collection 'COLLECT (Nonius, 1999)'
_computing_data_reduction 'HKL Denzo and Scalepack (Otwinowski & Minor, 1997)'
_computing_molecular_graphics 'Mercury (Macrae et al., 2008)'
_computing_publication_material SHELXL
_computing_structure_refinement 'SHELXL (Sheldrick, 2015)'
_computing_structure_solution 'SHELXT (Sheldrick, 2015)'
_diffrn_ambient_temperature 180(2)
_diffrn_measured_fraction_theta_full 0.992
_diffrn_measured_fraction_theta_max 0.965
_diffrn_measurement_device_type 'Nonius KappaCCD'
_diffrn_measurement_method '\w and \f-scans'
_diffrn_radiation_type MoK\a
_diffrn_radiation_wavelength 0.71073
_diffrn_reflns_av_R_equivalents 0.0596
_diffrn_reflns_av_unetI/netI 0.0597
_diffrn_reflns_Laue_measured_fraction_full 0.992
_diffrn_reflns_Laue_measured_fraction_max 0.965
_diffrn_reflns_limit_h_max 16
_diffrn_reflns_limit_h_min -16
_diffrn_reflns_limit_k_max 24
_diffrn_reflns_limit_k_min -24
_diffrn_reflns_limit_l_max 25
_diffrn_reflns_limit_l_min -25
_diffrn_reflns_number 45185
_diffrn_reflns_point_group_measured_fraction_full 0.992
_diffrn_reflns_point_group_measured_fraction_max 0.965
_diffrn_reflns_theta_full 25.242
_diffrn_reflns_theta_max 26.416
_diffrn_reflns_theta_min 3.519
_diffrn_source 'fine-focus sealed tube'
_exptl_absorpt_coefficient_mu 0.737
_exptl_absorpt_correction_T_max 0.939
_exptl_absorpt_correction_T_min 0.804
_exptl_absorpt_correction_type multi-scan
_exptl_absorpt_process_details 'SORTAV (Blessing, 1995)'
_exptl_crystal_colour yellow
_exptl_crystal_density_diffrn 1.664
_exptl_crystal_description block
_exptl_crystal_F_000 2248
_exptl_crystal_size_max 0.100
_exptl_crystal_size_mid 0.080
_exptl_crystal_size_min 0.080
_refine_diff_density_max 0.921
_refine_diff_density_min -0.753
_refine_diff_density_rms 0.095
_refine_ls_extinction_method none
_refine_ls_goodness_of_fit_ref 1.040
_refine_ls_hydrogen_treatment constr
_refine_ls_matrix_type full
_refine_ls_number_parameters 1254
_refine_ls_number_reflns 17904
_refine_ls_number_restraints 99
_refine_ls_restrained_S_all 1.052
_refine_ls_R_factor_all 0.0811
_refine_ls_R_factor_gt 0.0544
_refine_ls_shift/su_max 0.014
_refine_ls_shift/su_mean 0.000
_refine_ls_structure_factor_coef Fsqd
_refine_ls_weighting_details 'w=1/[\s^2^(Fo^2^)+(0.0425P)^2^+11.8932P] where P=(Fo^2^+2Fc^2^)/3'
_refine_ls_weighting_scheme calc
_refine_ls_wR_factor_gt 0.1196
_refine_ls_wR_factor_ref 0.1356
_reflns_Friedel_coverage 0.000
_reflns_number_gt 13419
_reflns_number_total 17904
_reflns_threshold_expression 'I > 2\s(I)'
_cod_data_source_file c8sc02855a2.cif
_cod_data_source_block mg_k3_0052
_cod_depositor_comments 'Adding full bibliography for 1549745--1549747.cif.'
_cod_original_cell_volume 4509.20(11)
_cod_database_code 1549747
_cambridge_user_name 'Png Zhuang Mao'
_cambridge_user_crsid zmp21
_cambridge_supervisor_name 'Matthew Gaunt'
_cambridge_supervisor_crsid mjg32
_cambridge_crystallographer_name 'Andrew Bond'
_cambridge_crystallographer_crsid adb29
_cambridge_sample_id ZM17-0930D1
_cambridge_data_id MG_K3_0052
_shelx_space_group_comment
;
The symmetry employed for this shelxl refinement is uniquely defined
by the following loop, which should always be used as a source of
symmetry information in preference to the above space-group names.
They are only intended as comments.
;
_shelx_estimated_absorpt_t_min 0.930
_shelx_estimated_absorpt_t_max 0.943

loop_
_space_group_symop_operation_xyz
'x, y, z'
'-x, -y, -z'

loop_
_atom_site_label
_atom_site_type_symbol
_atom_site_fract_x
_atom_site_fract_y
_atom_site_fract_z
_atom_site_U_iso_or_equiv
_atom_site_adp_type
_atom_site_occupancy
_atom_site_site_symmetry_order
_atom_site_calc_flag
_atom_site_refinement_flags_posn
_atom_site_refinement_flags_adp
_atom_site_refinement_flags_occupancy
_atom_site_disorder_assembly
_atom_site_disorder_group
Pd1A Pd 0.94816(2) 1.06111(2) 0.28496(2) 0.02822(9) Uani 1 1 d . . . . .
Cl1A Cl 0.85303(9) 1.15025(7) 0.27787(6) 0.0409(3) Uani 1 1 d . . . . .
P1A P 0.80819(8) 0.98367(6) 0.30584(6) 0.0276(2) Uani 1 1 d . . . . .
F1A F 1.3344(3) 1.36787(19) 0.53249(19) 0.0727(10) Uani 1 1 d . . . . .
F2A F 1.1893(3) 1.2780(2) 0.52353(17) 0.0710(9) Uani 1 1 d . . . . .
F3A F 0.3245(2) 0.8222(3) 0.1571(3) 0.0937(14) Uani 1 1 d D . . . .
F4A F 0.3944(3) 0.7398(3) 0.1638(3) 0.129(2) Uani 1 1 d D . . . .
F5A F 0.3913(3) 0.8372(4) 0.2606(2) 0.147(3) Uani 1 1 d D . . . .
F6A F 0.6072(5) 0.8429(3) -0.0152(2) 0.141(2) Uani 1 1 d D . . . .
F7A F 0.5788(4) 0.9535(4) 0.0266(3) 0.155(3) Uani 1 1 d D . . . .
F8A F 0.7335(3) 0.9515(3) 0.03806(19) 0.0957(14) Uani 1 1 d D . . . .
F9A F 0.6735(3) 0.66294(18) 0.1570(2) 0.0899(13) Uani 1 1 d D . . . .
F10A F 0.8095(3) 0.6336(2) 0.1811(3) 0.133(2) Uani 1 1 d D . . . .
F11A F 0.6811(3) 0.62300(19) 0.2375(2) 0.0977(14) Uani 1 1 d D . . . .
F12A F 0.9979(2) 0.79834(16) 0.44539(17) 0.0560(8) Uani 1 1 d D . . . .
F13A F 0.9405(3) 0.89657(18) 0.50877(15) 0.0582(8) Uani 1 1 d D . . . .
F14A F 1.0709(2) 0.91416(18) 0.45223(18) 0.0606(8) Uani 1 1 d D . . . .
F15A F 0.7089(7) 1.0088(7) 0.6025(6) 0.074(4) Uani 0.52(2) 1 d D . P A 1
F16A F 0.6134(17) 0.9109(4) 0.5091(5) 0.125(9) Uani 0.52(2) 1 d D . P A 1
F17A F 0.5583(9) 1.0076(11) 0.5728(8) 0.109(7) Uani 0.52(2) 1 d D . P A 1
F15C F 0.5529(8) 0.9332(8) 0.5071(7) 0.090(5) Uani 0.48(2) 1 d D . P A 2
F16C F 0.7050(9) 0.9510(13) 0.5536(12) 0.125(9) Uani 0.48(2) 1 d D . P A 2
F17C F 0.6219(19) 1.0331(5) 0.6070(7) 0.145(12) Uani 0.48(2) 1 d D . P A 2
F18A F 0.6897(3) 1.2601(2) 0.4959(2) 0.0933(13) Uani 1 1 d D . . . .
F19A F 0.8555(3) 1.28069(19) 0.5099(2) 0.0864(12) Uani 1 1 d D . . . .
F20A F 0.7676(4) 1.2771(2) 0.59543(16) 0.0896(13) Uani 1 1 d D . . . .
N1A N 1.0901(3) 1.1270(2) 0.26436(19) 0.0313(8) Uani 1 1 d . . . . .
H1AC H 1.0657 1.1536 0.2373 0.038 Uiso 1 1 calc R U . . .
C1A C 1.0361(3) 0.9853(3) 0.2680(3) 0.0365(10) Uani 1 1 d . . . . .
H1AA H 1.0892 1.0046 0.3118 0.044 Uiso 1 1 calc R U . . .
H1AB H 0.9904 0.9309 0.2566 0.044 Uiso 1 1 calc R U . . .
C2A C 1.0905(4) 0.9852(3) 0.2022(3) 0.0424(11) Uani 1 1 d . . . . .
H2AA H 1.0345 0.9561 0.1578 0.051 Uiso 1 1 calc R U . . .
C3A C 1.1402(4) 1.0696(3) 0.2103(3) 0.0400(10) Uani 1 1 d . . . . .
H3AA H 1.2169 1.0869 0.2307 0.048 Uiso 1 1 calc R U . . .
C4A C 1.1724(5) 0.9393(4) 0.1886(4) 0.0711(19) Uani 1 1 d . . . . .
H4AA H 1.1375 0.8844 0.1806 0.107 Uiso 1 1 calc R U . . .
H4AB H 1.2282 0.9660 0.2315 0.107 Uiso 1 1 calc R U . . .
H4AC H 1.2037 0.9382 0.1451 0.107 Uiso 1 1 calc R U . . .
C5A C 1.1335(6) 1.0722(4) 0.1358(3) 0.075(2) Uani 1 1 d . . . . .
H5AA H 1.1525 1.0245 0.1006 0.091 Uiso 1 1 calc R U . . .
C6A C 1.0213(8) 1.0614(5) 0.1053(4) 0.117(4) Uani 1 1 d . . . . .
H6AA H 0.9746 1.0093 0.0979 0.175 Uiso 1 1 calc R U . . .
H6AB H 1.0214 1.0640 0.0583 0.175 Uiso 1 1 calc R U . . .
H6AC H 0.9956 1.1040 0.1402 0.175 Uiso 1 1 calc R U . . .
C7A C 1.2208(10) 1.1457(5) 0.1405(5) 0.143(5) Uani 1 1 d . . . . .
H7AA H 1.2173 1.1466 0.0927 0.214 Uiso 1 1 calc R U . . .
H7AB H 1.2904 1.1425 0.1537 0.214 Uiso 1 1 calc R U . . .
H7AC H 1.2102 1.1946 0.1779 0.214 Uiso 1 1 calc R U . . .
C8A C 1.1678(3) 1.1938(2) 0.3293(2) 0.0358(10) Uani 1 1 d . . . . .
H8AA H 1.2261 1.2208 0.3100 0.043 Uiso 1 1 calc R U . . .
C9A C 1.2178(4) 1.1662(3) 0.3776(3) 0.0437(11) Uani 1 1 d . . . . .
H9AA H 1.2508 1.1252 0.3474 0.052 Uiso 1 1 calc R U . . .
H9AB H 1.1625 1.1417 0.3998 0.052 Uiso 1 1 calc R U . . .
C10A C 1.3021(4) 1.2373(3) 0.4384(3) 0.0561(14) Uani 1 1 d . . . . .
H10A H 1.3310 1.2193 0.4715 0.067 Uiso 1 1 calc R U . . .
H10B H 1.3611 1.2581 0.4163 0.067 Uiso 1 1 calc R U . . .
C11A C 1.2557(4) 1.3020(3) 0.4816(3) 0.0502(13) Uani 1 1 d . . . . .
C12A C 1.1969(4) 1.3275(3) 0.4364(3) 0.0520(13) Uani 1 1 d . . . . .
H12A H 1.2478 1.3561 0.4147 0.062 Uiso 1 1 calc R U . . .
H12B H 1.1602 1.3647 0.4684 0.062 Uiso 1 1 calc R U . . .
C13A C 1.1155(4) 1.2547(3) 0.3749(3) 0.0452(11) Uani 1 1 d . . . . .
H13A H 1.0593 1.2303 0.3966 0.054 Uiso 1 1 calc R U . . .
H13B H 1.0821 1.2721 0.3431 0.054 Uiso 1 1 calc R U . . .
C14A C 0.6922(3) 0.9420(2) 0.2350(2) 0.0305(9) Uani 1 1 d . . . . .
C15A C 0.5931(3) 0.9018(3) 0.2431(2) 0.0359(10) Uani 1 1 d . . . . .
H15A H 0.5824 0.8992 0.2881 0.043 Uiso 1 1 calc R U . . .
C16A C 0.5100(4) 0.8657(3) 0.1855(3) 0.0437(11) Uani 1 1 d . . . . .
C17A C 0.5238(4) 0.8698(3) 0.1199(3) 0.0451(11) Uani 1 1 d . . . . .
H17A H 0.4662 0.8450 0.0807 0.054 Uiso 1 1 calc R U . . .
C18A C 0.6219(4) 0.9104(3) 0.1119(2) 0.0422(11) Uani 1 1 d . . . . .
C19A C 0.7065(3) 0.9464(3) 0.1694(2) 0.0356(10) Uani 1 1 d . . . . .
H19A H 0.7740 0.9740 0.1636 0.043 Uiso 1 1 calc R U . . .
C20A C 0.4039(4) 0.8177(4) 0.1926(3) 0.0686(18) Uani 1 1 d D . . . .
C21A C 0.6364(4) 0.9141(3) 0.0401(3) 0.0665(17) Uani 1 1 d D . . . .
C22A C 0.8226(3) 0.8949(2) 0.3115(2) 0.0293(9) Uani 1 1 d . . . . .
C23A C 0.7734(3) 0.8167(2) 0.2583(2) 0.0346(9) Uani 1 1 d . . . . .
H23A H 0.7291 0.8070 0.2160 0.042 Uiso 1 1 calc R U . . .
C24A C 0.7891(3) 0.7533(2) 0.2674(2) 0.0364(10) Uani 1 1 d . . . . .
C25A C 0.8519(3) 0.7658(3) 0.3284(2) 0.0359(10) Uani 1 1 d . . . . .
H25A H 0.8593 0.7219 0.3353 0.043 Uiso 1 1 calc R U . . .
C26A C 0.9040(3) 0.8435(2) 0.3797(2) 0.0316(9) Uani 1 1 d . . . . .
C27A C 0.8900(3) 0.9075(2) 0.3713(2) 0.0298(9) Uani 1 1 d . . . . .
H27A H 0.9268 0.9606 0.4067 0.036 Uiso 1 1 calc R U . . .
C28A C 0.7381(4) 0.6682(3) 0.2099(3) 0.0588(15) Uani 1 1 d D . . . .
C29A C 0.9778(3) 0.8621(3) 0.4466(3) 0.0420(11) Uani 1 1 d D . . . .
C30A C 0.7609(3) 1.0329(2) 0.3938(2) 0.0301(9) Uani 1 1 d . . . . .
C31A C 0.7129(3) 0.9917(3) 0.4321(2) 0.0337(9) Uani 1 1 d . . . . .
H31A H 0.6990 0.9354 0.4113 0.040 Uiso 1 1 calc R U . . .
C32A C 0.6852(3) 1.0320(3) 0.5000(2) 0.0370(10) Uani 1 1 d . . . . .
C33A C 0.7019(4) 1.1139(3) 0.5302(2) 0.0402(10) Uani 1 1 d . . . . .
H33A H 0.6817 1.1414 0.5765 0.048 Uiso 1 1 calc R U . . .
C34A C 0.7482(4) 1.1546(3) 0.4919(2) 0.0394(10) Uani 1 1 d . . . . .
C35A C 0.7784(3) 1.1154(3) 0.4241(2) 0.0362(10) Uani 1 1 d . . . . .
H35A H 0.8108 1.1445 0.3987 0.043 Uiso 1 1 calc R U . . .
C36A C 0.6416(4) 0.9880(3) 0.5441(2) 0.0510(13) Uani 1 1 d D . . . .
C37A C 0.7662(4) 1.2432(3) 0.5235(3) 0.0566(14) Uani 1 1 d D . . . .
Pd1B Pd 0.04500(2) 0.41299(2) 0.22511(2) 0.02964(9) Uani 1 1 d . . . . .
Cl1B Cl 0.14145(10) 0.32484(7) 0.23105(7) 0.0457(3) Uani 1 1 d . . . . .
P1B P 0.18445(8) 0.48282(6) 0.19694(6) 0.0291(2) Uani 1 1 d . . . . .
N1B N -0.0962(3) 0.3508(2) 0.24979(19) 0.0337(8) Uani 1 1 d . . . . .
H1BC H -0.0720 0.3251 0.2779 0.040 Uiso 1 1 calc R U . . .
C1B C -0.0400(4) 0.4907(3) 0.2436(3) 0.0426(11) Uani 1 1 d . . . . .
H1BA H 0.0066 0.5442 0.2530 0.051 Uiso 1 1 calc R U . . .
H1BB H -0.0953 0.4713 0.2010 0.051 Uiso 1 1 calc R U . . .
C2B C -0.0888(5) 0.4939(3) 0.3102(4) 0.0595(15) Uani 1 1 d . . . . .
H2BA H -0.0282 0.5183 0.3512 0.071 Uiso 1 1 calc R U . . .
C3B C -0.1431(4) 0.4116(3) 0.3036(3) 0.0422(11) Uani 1 1 d . . . . .
H3BA H -0.2184 0.3967 0.2814 0.051 Uiso 1 1 calc R U . . .
C4B C -0.1581(6) 0.5495(4) 0.3340(5) 0.090(3) Uani 1 1 d . . . . .
H4BA H -0.1139 0.6048 0.3498 0.135 Uiso 1 1 calc R U . . .
H4BB H -0.1924 0.5454 0.3749 0.135 Uiso 1 1 calc R U . . .
H4BC H -0.2123 0.5341 0.2926 0.135 Uiso 1 1 calc R U . . .
C5B C -0.1464(7) 0.4074(4) 0.3766(4) 0.086(2) Uani 1 1 d . . . . .
H5BA H -0.1624 0.4564 0.4121 0.103 Uiso 1 1 calc R U . . .
C6B C -0.0455(10) 0.4078(6) 0.4085(4) 0.152(5) Uani 1 1 d . . . . .
H6BA H 0.0125 0.4502 0.4067 0.228 Uiso 1 1 calc R U . . .
H6BB H -0.0337 0.3559 0.3804 0.228 Uiso 1 1 calc R U . . .
H6BC H -0.0482 0.4175 0.4597 0.228 Uiso 1 1 calc R U . . .
C7B C -0.2383(9) 0.3349(5) 0.3692(5) 0.116(4) Uani 1 1 d . . . . .
H7BA H -0.2471 0.3382 0.4180 0.175 Uiso 1 1 calc R U . . .
H7BB H -0.2222 0.2854 0.3386 0.175 Uiso 1 1 calc R U . . .
H7BC H -0.3039 0.3352 0.3462 0.175 Uiso 1 1 calc R U . . .
C8B C -0.1753(4) 0.2837(3) 0.1860(2) 0.0382(10) Uani 1 1 d . . . . .
H8BA H -0.2329 0.2567 0.2057 0.046 Uiso 1 1 calc R U . . .
C9B C -0.2253(4) 0.3110(3) 0.1378(3) 0.0530(13) Uani 1 1 d . . . . .
H9BA H -0.1695 0.3380 0.1175 0.064 Uiso 1 1 calc R U . . .
H9BB H -0.2615 0.3499 0.1674 0.064 Uiso 1 1 calc R U . . .
C10B C -0.3056(5) 0.2389(3) 0.0744(3) 0.0634(16) Uani 1 1 d . . . . .
H10C H -0.3649 0.2152 0.0946 0.076 Uiso 1 1 calc R U . . .
H10D H -0.3350 0.2569 0.0417 0.076 Uiso 1 1 calc R U . . .
C11B C -0.2544(5) 0.1774(4) 0.0315(3) 0.0604(15) Uani 1 1 d . . . . .
C12B C -0.1997(5) 0.1512(3) 0.0767(3) 0.0568(14) Uani 1 1 d . . . . .
H12C H -0.1619 0.1144 0.0455 0.068 Uiso 1 1 calc R U . . .
H12D H -0.2526 0.1218 0.0967 0.068 Uiso 1 1 calc R U . . .
C13B C -0.1204(4) 0.2232(3) 0.1402(3) 0.0428(11) Uani 1 1 d . . . . .
H13C H -0.0885 0.2049 0.1717 0.051 Uiso 1 1 calc R U . . .
H13D H -0.0628 0.2490 0.1202 0.051 Uiso 1 1 calc R U . . .
C14B C 0.2938(3) 0.5448(2) 0.2733(2) 0.0317(9) Uani 1 1 d . . . . .
C15B C 0.3691(3) 0.6122(3) 0.2765(2) 0.0342(9) Uani 1 1 d . . . . .
H15B H 0.3670 0.6258 0.2369 0.041 Uiso 1 1 calc R U . . .
C16B C 0.4468(3) 0.6592(3) 0.3372(3) 0.0366(10) Uani 1 1 d . . . . .
C17B C 0.4513(4) 0.6408(3) 0.3958(3) 0.0411(11) Uani 1 1 d . . . . .
H17B H 0.5045 0.6738 0.4376 0.049 Uiso 1 1 calc R U . . .
C18B C 0.3763(4) 0.5733(3) 0.3921(2) 0.0380(10) Uani 1 1 d . . . . .
C19B C 0.2980(3) 0.5259(3) 0.3317(2) 0.0352(10) Uani 1 1 d . . . . .
H19B H 0.2467 0.4803 0.3301 0.042 Uiso 1 1 calc R U . . .
C20B C 0.5222(3) 0.7363(3) 0.3428(3) 0.0484(12) Uani 1 1 d D . . . .
C21B C 0.3788(4) 0.5516(3) 0.4549(3) 0.0547(14) Uani 1 1 d D . . . .
C22B C 0.1683(3) 0.5546(3) 0.1649(2) 0.0324(9) Uani 1 1 d . . . . .
C23B C 0.1496(3) 0.6244(3) 0.2155(2) 0.0340(9) Uani 1 1 d . . . . .
H23B H 0.1534 0.6362 0.2660 0.041 Uiso 1 1 calc R U . . .
C24B C 0.1254(3) 0.6767(3) 0.1923(3) 0.0365(10) Uani 1 1 d . . . . .
C25B C 0.1215(3) 0.6614(3) 0.1189(3) 0.0400(10) Uani 1 1 d . . . . .
H25B H 0.1056 0.6975 0.1032 0.048 Uiso 1 1 calc R U . . .
C26B C 0.1412(3) 0.5927(3) 0.0691(2) 0.0381(10) Uani 1 1 d . . . . .
C27B C 0.1639(3) 0.5397(3) 0.0917(2) 0.0356(10) Uani 1 1 d . . . . .
H27B H 0.1768 0.4927 0.0567 0.043 Uiso 1 1 calc R U . . .
C28B C 0.1019(3) 0.7496(3) 0.2479(3) 0.0465(12) Uani 1 1 d D . . . .
C29B C 0.1393(4) 0.5759(3) -0.0105(3) 0.0537(13) Uani 1 1 d D . . . .
C30B C 0.2397(3) 0.4180(3) 0.1222(2) 0.0337(9) Uani 1 1 d . . . . .
C31B C 0.3464(4) 0.4362(3) 0.1145(3) 0.0420(11) Uani 1 1 d . . . . .
H31B H 0.3956 0.4842 0.1503 0.050 Uiso 1 1 calc R U . . .
C32B C 0.3810(4) 0.3844(3) 0.0547(3) 0.0490(12) Uani 1 1 d . . . . .
C33B C 0.3100(4) 0.3139(3) 0.0019(3) 0.0483(12) Uani 1 1 d . . . . .
H33B H 0.3339 0.2786 -0.0391 0.058 Uiso 1 1 calc R U . . .
C34B C 0.2038(4) 0.2958(3) 0.0097(3) 0.0422(11) Uani 1 1 d . . . . .
C35B C 0.1685(4) 0.3469(3) 0.0696(2) 0.0355(10) Uani 1 1 d . . . . .
H35B H 0.0958 0.3334 0.0749 0.043 Uiso 1 1 calc R U . . .
C36B C 0.4965(4) 0.4021(3) 0.0453(3) 0.0712(18) Uani 1 1 d D . . . .
C37B C 0.1237(4) 0.2204(3) -0.0466(3) 0.0591(15) Uani 1 1 d D . . . .
F1B F -0.3286(3) 0.1122(2) -0.0242(2) 0.0862(12) Uani 1 1 d . . . . .
F2B F -0.1820(3) 0.2072(2) -0.00547(18) 0.0785(10) Uani 1 1 d . . . . .
F3B F 0.6145(2) 0.7572(2) 0.38352(19) 0.0693(10) Uani 1 1 d D . . . .
F4B F 0.4818(3) 0.79669(18) 0.3730(2) 0.0791(11) Uani 1 1 d D . . . .
F5B F 0.5410(2) 0.73110(19) 0.27750(17) 0.0644(9) Uani 1 1 d D . . . .
F6B F 0.4355(3) 0.6117(2) 0.51653(17) 0.0809(11) Uani 1 1 d D . . . .
F7B F 0.4185(3) 0.4919(2) 0.4391(2) 0.0871(12) Uani 1 1 d D . . . .
F8B F 0.2819(3) 0.5271(2) 0.46958(18) 0.0729(10) Uani 1 1 d D . . . .
F9B F 0.0594(3) 0.7363(2) 0.3017(2) 0.0761(11) Uani 1 1 d D . . . .
F10B F 0.1869(3) 0.8114(2) 0.2801(2) 0.0877(13) Uani 1 1 d D . . . .
F11B F 0.0336(3) 0.7722(2) 0.2195(2) 0.0742(10) Uani 1 1 d D . . . .
F12B F 0.0689(3) 0.6024(2) -0.03254(18) 0.0721(10) Uani 1 1 d D . . . .
F13B F 0.2324(2) 0.6104(2) -0.02275(19) 0.0800(11) Uani 1 1 d D . . . .
F14B F 0.1136(3) 0.4982(2) -0.05507(18) 0.0818(11) Uani 1 1 d D . . . .
F15B F 0.5104(7) 0.3914(10) -0.0216(3) 0.138(7) Uani 0.77(3) 1 d D . P B 1
F16B F 0.5531(7) 0.4745(4) 0.0898(6) 0.097(4) Uani 0.77(3) 1 d D . P B 1
F17B F 0.5382(6) 0.3544(7) 0.0592(11) 0.137(6) Uani 0.77(3) 1 d D . P B 1
F15D F 0.515(3) 0.449(3) 0.013(3) 0.19(3) Uani 0.23(3) 1 d D . P B 2
F16D F 0.557(2) 0.440(3) 0.1091(8) 0.13(2) Uani 0.23(3) 1 d D . P B 2
F17D F 0.523(2) 0.3385(10) 0.006(3) 0.111(16) Uani 0.23(3) 1 d D . P B 2
F18B F 0.0604(12) 0.2388(6) -0.0824(8) 0.114(6) Uani 0.66(3) 1 d D . P C 1
F19B F 0.0621(9) 0.1793(6) -0.0183(4) 0.091(4) Uani 0.66(3) 1 d D . P C 1
F20B F 0.1665(8) 0.1723(6) -0.0952(7) 0.103(5) Uani 0.66(3) 1 d D . P C 1
F18D F 0.0277(10) 0.2224(14) -0.0525(18) 0.137(14) Uani 0.34(3) 1 d D . P C 2
F19D F 0.123(3) 0.1610(10) -0.0310(17) 0.162(17) Uani 0.34(3) 1 d D . P C 2
F20D F 0.1523(19) 0.2008(19) -0.1118(7) 0.120(11) Uani 0.34(3) 1 d D . P C 2
C100 C 0.5713(6) 0.6423(5) 0.7520(7) 0.156(5) Uani 0.538(13) 1 d D . P D 1
H10E H 0.6274 0.6550 0.7919 0.188 Uiso 0.538(13) 1 calc R U P D 1
H10F H 0.6037 0.6328 0.7068 0.188 Uiso 0.538(13) 1 calc R U P D 1
Cl1 Cl 0.4743(2) 0.5559(2) 0.7378(2) 0.1700(13) Uani 0.538(13) 1 d D . P D 1
Cl2 Cl 0.5271(10) 0.7216(5) 0.7742(12) 0.366(11) Uani 0.538(13) 1 d D . P D 1
C101 C 0.5713(6) 0.6423(5) 0.7520(7) 0.156(5) Uani 0.462(13) 1 d D . P D 2
H10G H 0.5838 0.6808 0.8047 0.188 Uiso 0.462(13) 1 calc R U P D 2
H10H H 0.6382 0.6298 0.7394 0.188 Uiso 0.462(13) 1 calc R U P D 2
Cl3 Cl 0.4743(2) 0.5559(2) 0.7378(2) 0.1700(13) Uani 0.462(13) 1 d D . P D 2
Cl4 Cl 0.5379(5) 0.6861(5) 0.7003(5) 0.137(4) Uani 0.462(13) 1 d D . P D 2
C102 C 0.4310(6) 0.8716(6) 0.7303(5) 0.134(4) Uani 1 1 d D . . . .
H10I H 0.4179 0.8131 0.7097 0.161 Uiso 1 1 calc R U . . .
H10J H 0.3615 0.8814 0.7297 0.161 Uiso 1 1 calc R U . . .
Cl5 Cl 0.4929(4) 0.9161(3) 0.8193(2) 0.215(2) Uani 1 1 d D . . . .
Cl6 Cl 0.5025(3) 0.9056(3) 0.6763(2) 0.2035(18) Uani 1 1 d D . . . .

loop_
_atom_site_aniso_label
_atom_site_aniso_U_11
_atom_site_aniso_U_22
_atom_site_aniso_U_33
_atom_site_aniso_U_23
_atom_site_aniso_U_13
_atom_site_aniso_U_12
Pd1A 0.02516(16) 0.02684(16) 0.02884(17) 0.01060(13) 0.00184(12) 0.00534(12)
Cl1A 0.0421(6) 0.0428(6) 0.0456(6) 0.0237(5) 0.0070(5) 0.0182(5)
P1A 0.0235(5) 0.0279(5) 0.0275(5) 0.0102(4) 0.0013(4) 0.0058(4)
F1A 0.060(2) 0.0524(18) 0.065(2) 0.0018(16) -0.0217(17) -0.0015(15)
F2A 0.088(2) 0.063(2) 0.0419(17) 0.0157(16) 0.0086(17) 0.0062(18)
F3A 0.0259(16) 0.142(4) 0.137(4) 0.095(3) -0.0027(19) 0.0083(19)
F4A 0.064(3) 0.105(4) 0.226(6) 0.104(4) 0.002(3) -0.011(2)
F5A 0.043(2) 0.269(7) 0.090(3) 0.090(4) 0.002(2) -0.030(3)
F6A 0.202(6) 0.102(3) 0.035(2) 0.007(2) 0.012(3) -0.042(4)
F7A 0.143(5) 0.298(9) 0.132(4) 0.168(6) 0.044(4) 0.108(5)
F8A 0.085(3) 0.125(3) 0.049(2) 0.045(2) -0.0044(18) -0.022(2)
F9A 0.127(3) 0.0369(17) 0.066(2) 0.0037(16) -0.046(2) 0.0002(19)
F10A 0.101(3) 0.065(2) 0.142(4) -0.041(3) -0.002(3) 0.039(2)
F11A 0.122(3) 0.0364(18) 0.102(3) 0.028(2) -0.023(3) -0.018(2)
F12A 0.0588(18) 0.0529(17) 0.0640(19) 0.0298(16) -0.0018(15) 0.0234(15)
F13A 0.077(2) 0.0605(18) 0.0365(16) 0.0190(15) 0.0040(15) 0.0248(16)
F14A 0.0360(15) 0.0667(19) 0.076(2) 0.0416(18) -0.0163(15) -0.0031(14)
F15A 0.075(6) 0.091(7) 0.058(6) 0.051(6) -0.006(4) 0.000(5)
F16A 0.26(2) 0.036(4) 0.046(6) 0.015(4) 0.057(9) 0.004(8)
F17A 0.071(7) 0.21(2) 0.128(14) 0.133(15) 0.070(7) 0.074(9)
F15C 0.070(6) 0.079(9) 0.106(10) 0.059(8) -0.012(6) -0.032(5)
F16C 0.099(10) 0.22(2) 0.19(2) 0.18(2) 0.074(11) 0.095(13)
F17C 0.28(3) 0.051(5) 0.061(8) 0.011(5) 0.101(12) 0.012(11)
F18A 0.132(4) 0.078(2) 0.092(3) 0.034(2) 0.007(3) 0.074(3)
F19A 0.111(3) 0.0390(18) 0.103(3) 0.0236(19) 0.040(3) 0.0247(19)
F20A 0.176(4) 0.0518(19) 0.0372(18) 0.0091(16) 0.021(2) 0.046(2)
N1A 0.0307(18) 0.0313(18) 0.0291(18) 0.0145(15) 0.0004(15) 0.0035(15)
C1A 0.029(2) 0.035(2) 0.047(3) 0.018(2) 0.0120(19) 0.0102(18)
C2A 0.037(2) 0.041(3) 0.053(3) 0.023(2) 0.018(2) 0.015(2)
C3A 0.035(2) 0.041(2) 0.040(3) 0.016(2) 0.012(2) 0.009(2)
C4A 0.067(4) 0.068(4) 0.112(5) 0.057(4) 0.050(4) 0.042(3)
C5A 0.130(6) 0.056(4) 0.044(3) 0.024(3) 0.030(4) 0.030(4)
C6A 0.196(10) 0.128(7) 0.035(3) 0.014(4) -0.010(5) 0.101(7)
C7A 0.263(14) 0.086(6) 0.123(8) 0.063(6) 0.130(9) 0.086(8)
C8A 0.033(2) 0.032(2) 0.039(2) 0.018(2) 0.0036(19) 0.0005(18)
C9A 0.042(3) 0.036(2) 0.045(3) 0.012(2) -0.008(2) 0.011(2)
C10A 0.047(3) 0.050(3) 0.054(3) 0.010(3) -0.013(3) 0.012(2)
C11A 0.046(3) 0.043(3) 0.040(3) 0.009(2) -0.009(2) -0.003(2)
C12A 0.056(3) 0.034(2) 0.052(3) 0.011(2) -0.004(3) 0.006(2)
C13A 0.051(3) 0.032(2) 0.044(3) 0.010(2) -0.008(2) 0.012(2)
C14A 0.027(2) 0.029(2) 0.030(2) 0.0086(18) 0.0021(17) 0.0087(17)
C15A 0.026(2) 0.046(3) 0.036(2) 0.020(2) 0.0033(18) 0.0105(19)
C16A 0.028(2) 0.051(3) 0.047(3) 0.020(2) -0.001(2) 0.007(2)
C17A 0.034(2) 0.053(3) 0.039(3) 0.017(2) -0.005(2) 0.007(2)
C18A 0.038(2) 0.050(3) 0.030(2) 0.014(2) -0.0005(19) 0.007(2)
C19A 0.031(2) 0.039(2) 0.031(2) 0.013(2) 0.0042(18) 0.0062(18)
C20A 0.024(3) 0.105(5) 0.063(4) 0.036(4) -0.005(2) 0.001(3)
C21A 0.049(3) 0.090(4) 0.036(3) 0.023(3) -0.010(2) -0.008(3)
C22A 0.0219(19) 0.030(2) 0.034(2) 0.0129(18) 0.0061(17) 0.0080(16)
C23A 0.031(2) 0.031(2) 0.034(2) 0.0081(19) 0.0029(18) 0.0080(18)
C24A 0.030(2) 0.029(2) 0.039(2) 0.0070(19) 0.0027(19) 0.0051(17)
C25A 0.034(2) 0.029(2) 0.042(3) 0.013(2) 0.008(2) 0.0113(18)
C26A 0.024(2) 0.032(2) 0.036(2) 0.0138(19) 0.0052(17) 0.0061(17)
C27A 0.024(2) 0.0259(19) 0.032(2) 0.0072(17) 0.0029(17) 0.0063(16)
C28A 0.060(3) 0.033(3) 0.062(4) 0.007(3) -0.010(3) 0.009(2)
C29A 0.039(3) 0.041(3) 0.046(3) 0.020(2) -0.001(2) 0.011(2)
C30A 0.025(2) 0.035(2) 0.028(2) 0.0099(18) 0.0010(16) 0.0117(17)
C31A 0.026(2) 0.035(2) 0.032(2) 0.0096(19) 0.0005(17) 0.0047(17)
C32A 0.027(2) 0.046(3) 0.034(2) 0.015(2) 0.0029(18) 0.0098(19)
C33A 0.039(2) 0.049(3) 0.029(2) 0.010(2) 0.0072(19) 0.021(2)
C34A 0.047(3) 0.042(2) 0.033(2) 0.014(2) 0.008(2) 0.025(2)
C35A 0.037(2) 0.038(2) 0.034(2) 0.016(2) 0.0028(19) 0.0146(19)
C36A 0.050(3) 0.054(3) 0.041(3) 0.019(3) 0.016(2) 0.006(3)
C37A 0.085(4) 0.050(3) 0.043(3) 0.018(3) 0.017(3) 0.036(3)
Pd1B 0.02944(17) 0.02827(16) 0.02857(17) 0.01172(14) 0.00139(13) 0.00663(13)
Cl1B 0.0448(6) 0.0403(6) 0.0540(7) 0.0211(6) -0.0008(5) 0.0168(5)
P1B 0.0280(5) 0.0284(5) 0.0263(5) 0.0093(4) 0.0008(4) 0.0066(4)
N1B 0.038(2) 0.0309(18) 0.0311(19) 0.0143(16) 0.0043(16) 0.0074(15)
C1B 0.040(3) 0.039(2) 0.059(3) 0.028(2) 0.013(2) 0.015(2)
C2B 0.066(4) 0.047(3) 0.083(4) 0.037(3) 0.037(3) 0.029(3)
C3B 0.048(3) 0.040(2) 0.045(3) 0.022(2) 0.017(2) 0.019(2)
C4B 0.103(5) 0.069(4) 0.144(7) 0.067(5) 0.080(5) 0.057(4)
C5B 0.157(8) 0.074(4) 0.050(4) 0.027(3) 0.042(4) 0.072(5)
C6B 0.275(14) 0.170(9) 0.039(4) 0.012(5) -0.001(6) 0.170(11)
C7B 0.202(10) 0.083(5) 0.119(7) 0.074(5) 0.100(7) 0.072(6)
C8B 0.036(2) 0.037(2) 0.037(2) 0.018(2) 0.0029(19) 0.0027(19)
C9B 0.052(3) 0.045(3) 0.055(3) 0.016(3) -0.008(3) 0.015(2)
C10B 0.050(3) 0.062(3) 0.066(4) 0.021(3) -0.016(3) 0.012(3)
C11B 0.057(3) 0.059(3) 0.047(3) 0.014(3) -0.014(3) 0.008(3)
C12B 0.060(3) 0.042(3) 0.053(3) 0.013(3) -0.008(3) 0.008(2)
C13B 0.047(3) 0.037(2) 0.040(3) 0.014(2) -0.003(2) 0.013(2)
C14B 0.031(2) 0.031(2) 0.028(2) 0.0089(18) 0.0018(17) 0.0082(17)
C15B 0.030(2) 0.037(2) 0.030(2) 0.0132(19) 0.0024(18) 0.0060(18)
C16B 0.030(2) 0.037(2) 0.040(2) 0.016(2) 0.0035(19) 0.0073(18)
C17B 0.030(2) 0.042(2) 0.036(2) 0.008(2) -0.0076(19) 0.0038(19)
C18B 0.037(2) 0.041(2) 0.035(2) 0.017(2) -0.0001(19) 0.011(2)
C19B 0.035(2) 0.032(2) 0.032(2) 0.0123(19) -0.0031(18) 0.0057(18)
C20B 0.034(3) 0.050(3) 0.048(3) 0.018(3) -0.003(2) 0.000(2)
C21B 0.057(3) 0.057(3) 0.041(3) 0.023(3) -0.013(2) 0.003(3)
C22B 0.026(2) 0.037(2) 0.033(2) 0.0170(19) 0.0014(17) 0.0060(17)
C23B 0.027(2) 0.038(2) 0.037(2) 0.017(2) 0.0036(18) 0.0072(18)
C24B 0.027(2) 0.034(2) 0.046(3) 0.018(2) 0.0055(19) 0.0051(18)
C25B 0.031(2) 0.040(2) 0.053(3) 0.027(2) 0.003(2) 0.0070(19)
C26B 0.030(2) 0.048(3) 0.039(2) 0.027(2) 0.0020(19) 0.0039(19)
C27B 0.032(2) 0.035(2) 0.033(2) 0.014(2) 0.0007(18) 0.0031(18)
C28B 0.038(3) 0.044(3) 0.064(3) 0.029(3) 0.014(2) 0.014(2)
C29B 0.054(3) 0.066(4) 0.046(3) 0.034(3) 0.003(2) 0.011(3)
C30B 0.033(2) 0.036(2) 0.028(2) 0.0108(19) 0.0013(18) 0.0111(18)
C31B 0.035(2) 0.041(2) 0.041(3) 0.013(2) 0.001(2) 0.009(2)
C32B 0.039(3) 0.050(3) 0.051(3) 0.016(3) 0.012(2) 0.013(2)
C33B 0.048(3) 0.046(3) 0.043(3) 0.011(2) 0.010(2) 0.018(2)
C34B 0.045(3) 0.038(2) 0.037(3) 0.012(2) 0.003(2) 0.010(2)
C35B 0.034(2) 0.036(2) 0.030(2) 0.0092(19) 0.0024(18) 0.0086(18)
C36B 0.044(3) 0.074(4) 0.069(4) 0.008(4) 0.015(3) 0.019(3)
C37B 0.060(4) 0.047(3) 0.045(3) -0.001(3) 0.004(3) 0.016(3)
F1B 0.083(3) 0.064(2) 0.066(2) 0.0015(18) -0.038(2) 0.0024(19)
F2B 0.094(3) 0.084(2) 0.0476(19) 0.0276(19) 0.0031(19) 0.016(2)
F3B 0.0354(16) 0.080(2) 0.073(2) 0.0389(19) -0.0167(15) -0.0179(15)
F4B 0.071(2) 0.0411(17) 0.111(3) 0.0265(19) 0.017(2) 0.0085(16)
F5B 0.0474(17) 0.072(2) 0.062(2) 0.0371(18) -0.0001(15) -0.0100(15)
F6B 0.087(3) 0.084(2) 0.0423(18) 0.0285(18) -0.0232(17) -0.017(2)
F7B 0.120(3) 0.097(3) 0.076(3) 0.054(2) 0.006(2) 0.056(3)
F8B 0.066(2) 0.091(2) 0.057(2) 0.045(2) 0.0009(17) -0.0038(19)
F9B 0.095(3) 0.081(2) 0.094(3) 0.055(2) 0.059(2) 0.062(2)
F10B 0.059(2) 0.056(2) 0.101(3) -0.004(2) 0.021(2) 0.0102(17)
F11B 0.087(2) 0.070(2) 0.090(3) 0.041(2) 0.017(2) 0.051(2)
F12B 0.068(2) 0.108(3) 0.058(2) 0.052(2) -0.0025(17) 0.027(2)
F13B 0.057(2) 0.134(3) 0.071(2) 0.072(2) 0.0173(17) 0.017(2)
F14B 0.124(3) 0.074(2) 0.0410(18) 0.0240(18) 0.004(2) 0.024(2)
F15B 0.063(4) 0.216(14) 0.080(5) 0.031(7) 0.039(4) 0.015(7)
F16B 0.048(4) 0.076(4) 0.113(8) 0.006(4) 0.033(4) -0.002(3)
F17B 0.050(4) 0.117(9) 0.250(17) 0.076(11) 0.028(8) 0.047(5)
F15D 0.11(3) 0.30(6) 0.30(8) 0.25(6) 0.13(4) 0.08(4)
F16D 0.041(11) 0.20(5) 0.093(18) 0.03(3) 0.003(11) 0.01(2)
F17D 0.064(15) 0.072(15) 0.13(3) -0.017(16) 0.056(18) 0.022(11)
F18B 0.115(10) 0.080(5) 0.097(8) 0.010(6) -0.068(7) 0.009(7)
F19B 0.085(7) 0.069(5) 0.062(5) 0.008(4) 0.005(5) -0.028(4)
F20B 0.081(5) 0.054(5) 0.097(9) -0.028(5) 0.031(5) 0.009(4)
F18D 0.050(8) 0.085(17) 0.15(2) -0.047(14) 0.007(12) 0.004(9)
F19D 0.21(3) 0.054(10) 0.16(3) 0.056(14) -0.11(2) -0.063(14)
F20D 0.135(19) 0.109(19) 0.020(6) -0.016(8) 0.004(7) -0.036(13)
C100 0.105(8) 0.157(10) 0.247(15) 0.121(11) 0.032(9) 0.051(7)
Cl1 0.102(2) 0.213(4) 0.215(4) 0.115(3) 0.032(2) 0.045(2)
Cl2 0.326(15) 0.267(12) 0.41(3) -0.001(13) 0.031(15) 0.212(13)
C101 0.105(8) 0.157(10) 0.247(15) 0.121(11) 0.032(9) 0.051(7)
Cl3 0.102(2) 0.213(4) 0.215(4) 0.115(3) 0.032(2) 0.045(2)
Cl4 0.125(5) 0.166(7) 0.177(8) 0.115(6) 0.023(5) 0.066(4)
C102 0.074(6) 0.146(9) 0.194(12) 0.085(9) 0.024(7) 0.037(6)
Cl5 0.250(5) 0.251(5) 0.179(4) 0.082(4) 0.039(4) 0.152(4)
Cl6 0.151(3) 0.282(5) 0.229(4) 0.162(4) 0.079(3) 0.061(3)

loop_
_atom_type_symbol
_atom_type_description
_atom_type_scat_dispersion_real
_atom_type_scat_dispersion_imag
_atom_type_scat_source
C C 0.0033 0.0016 'International Tables Vol C Tables 4.2.6.8 and 6.1.1.4'
H H 0.0000 0.0000 'International Tables Vol C Tables 4.2.6.8 and 6.1.1.4'
N N 0.0061 0.0033 'International Tables Vol C Tables 4.2.6.8 and 6.1.1.4'
F F 0.0171 0.0103 'International Tables Vol C Tables 4.2.6.8 and 6.1.1.4'
P P 0.1023 0.0942 'International Tables Vol C Tables 4.2.6.8 and 6.1.1.4'
Cl Cl 0.1484 0.1585 'International Tables Vol C Tables 4.2.6.8 and 6.1.1.4'
Pd Pd -0.9988 1.0072 'International Tables Vol C Tables 4.2.6.8 and 6.1.1.4'

loop_
_geom_angle_atom_site_label_1
_geom_angle_atom_site_label_2
_geom_angle_atom_site_label_3
_geom_angle
C1A Pd1A N1A 80.13(15)
C1A Pd1A P1A 94.25(12)
N1A Pd1A P1A 174.36(10)
C1A Pd1A Cl1A 166.64(13)
N1A Pd1A Cl1A 91.67(10)
P1A Pd1A Cl1A 93.94(4)
C14A P1A C22A 102.70(19)
C14A P1A C30A 105.30(18)
C22A P1A C30A 100.70(19)
C14A P1A Pd1A 113.42(14)
C22A P1A Pd1A 117.71(13)
C30A P1A Pd1A 115.23(14)
C8A N1A C3A 113.3(3)
C8A N1A Pd1A 118.1(2)
C3A N1A Pd1A 109.4(2)
C8A N1A H1AC 104.9
C3A N1A H1AC 104.9
Pd1A N1A H1AC 104.9
C2A C1A Pd1A 104.6(3)
C2A C1A H1AA 110.8
Pd1A C1A H1AA 110.8
C2A C1A H1AB 110.8
Pd1A C1A H1AB 110.8
H1AA C1A H1AB 108.9
C3A C2A C1A 112.3(4)
C3A C2A C4A 111.2(4)
C1A C2A C4A 111.2(4)
C3A C2A H2AA 107.3
C1A C2A H2AA 107.3
C4A C2A H2AA 107.3
N1A C3A C2A 110.3(3)
N1A C3A C5A 111.3(4)
C2A C3A C5A 112.0(4)
N1A C3A H3AA 107.7
C2A C3A H3AA 107.7
C5A C3A H3AA 107.7
C2A C4A H4AA 109.5
C2A C4A H4AB 109.5
H4AA C4A H4AB 109.5
C2A C4A H4AC 109.5
H4AA C4A H4AC 109.5
H4AB C4A H4AC 109.5
C6A C5A C3A 112.7(6)
C6A C5A C7A 116.4(7)
C3A C5A C7A 109.6(6)
C6A C5A H5AA 105.7
C3A C5A H5AA 105.7
C7A C5A H5AA 105.7
C5A C6A H6AA 109.5
C5A C6A H6AB 109.5
H6AA C6A H6AB 109.5
C5A C6A H6AC 109.5
H6AA C6A H6AC 109.5
H6AB C6A H6AC 109.5
C5A C7A H7AA 109.5
C5A C7A H7AB 109.5
H7AA C7A H7AB 109.5
C5A C7A H7AC 109.5
H7AA C7A H7AC 109.5
H7AB C7A H7AC 109.5
N1A C8A C13A 110.2(4)
N1A C8A C9A 113.9(3)
C13A C8A C9A 109.7(4)
N1A C8A H8AA 107.6
C13A C8A H8AA 107.6
C9A C8A H8AA 107.6
C8A C9A C10A 110.1(4)
C8A C9A H9AA 109.6
C10A C9A H9AA 109.6
C8A C9A H9AB 109.6
C10A C9A H9AB 109.6
H9AA C9A H9AB 108.1
C11A C10A C9A 110.6(4)
C11A C10A H10A 109.5
C9A C10A H10A 109.5
C11A C10A H10B 109.5
C9A C10A H10B 109.5
H10A C10A H10B 108.1
F2A C11A F1A 104.1(4)
F2A C11A C10A 109.2(5)
F1A C11A C10A 109.8(4)
F2A C11A C12A 109.2(5)
F1A C11A C12A 109.3(4)
C10A C11A C12A 114.8(5)
C11A C12A C13A 110.7(4)
C11A C12A H12A 109.5
C13A C12A H12A 109.5
C11A C12A H12B 109.5
C13A C12A H12B 109.5
H12A C12A H12B 108.1
C8A C13A C12A 110.6(4)
C8A C13A H13A 109.5
C12A C13A H13A 109.5
C8A C13A H13B 109.5
C12A C13A H13B 109.5
H13A C13A H13B 108.1
C19A C14A C15A 119.6(4)
C19A C14A P1A 118.1(3)
C15A C14A P1A 122.2(3)
C16A C15A C14A 119.9(4)
C16A C15A H15A 120.1
C14A C15A H15A 120.1
C15A C16A C17A 120.8(4)
C15A C16A C20A 119.9(4)
C17A C16A C20A 119.2(4)
C18A C17A C16A 119.4(4)
C18A C17A H17A 120.3
C16A C17A H17A 120.3
C17A C18A C19A 120.2(4)
C17A C18A C21A 119.1(4)
C19A C18A C21A 120.7(4)
C14A C19A C18A 120.0(4)
C14A C19A H19A 120.0
C18A C19A H19A 120.0
F5A C20A F3A 110.3(5)
F5A C20A F4A 104.2(5)
F3A C20A F4A 105.1(5)
F5A C20A C16A 112.4(4)
F3A C20A C16A 112.5(5)
F4A C20A C16A 111.7(5)
F6A C21A F8A 108.9(5)
F6A C21A F7A 105.9(5)
F8A C21A F7A 104.2(5)
F6A C21A C18A 111.4(5)
F8A C21A C18A 113.6(4)
F7A C21A C18A 112.3(5)
C27A C22A C23A 118.9(4)
C27A C22A P1A 117.1(3)
C23A C22A P1A 123.9(3)
C24A C23A C22A 119.8(4)
C24A C23A H23A 120.1
C22A C23A H23A 120.1
C25A C24A C23A 121.2(4)
C25A C24A C28A 118.0(4)
C23A C24A C28A 120.8(4)
C24A C25A C26A 118.9(4)
C24A C25A H25A 120.5
C26A C25A H25A 120.5
C27A C26A C25A 120.6(4)
C27A C26A C29A 117.3(4)
C25A C26A C29A 122.1(4)
C26A C27A C22A 120.4(4)
C26A C27A H27A 119.8
C22A C27A H27A 119.8
F10A C28A F9A 109.1(5)
F10A C28A F11A 105.0(5)
F9A C28A F11A 105.9(4)
F10A C28A C24A 111.3(4)
F9A C28A C24A 112.7(4)
F11A C28A C24A 112.4(4)
F12A C29A F13A 107.6(4)
F12A C29A F14A 107.1(4)
F13A C29A F14A 105.7(4)
F12A C29A C26A 113.3(4)
F13A C29A C26A 112.3(4)
F14A C29A C26A 110.5(4)
C31A C30A C35A 119.0(4)
C31A C30A P1A 122.7(3)
C35A C30A P1A 118.3(3)
C32A C31A C30A 120.6(4)
C32A C31A H31A 119.7
C30A C31A H31A 119.7
C31A C32A C33A 120.6(4)
C31A C32A C36A 120.3(4)
C33A C32A C36A 119.1(4)
C34A C33A C32A 118.9(4)
C34A C33A H33A 120.6
C32A C33A H33A 120.6
C33A C34A C35A 121.4(4)
C33A C34A C37A 119.6(4)
C35A C34A C37A 119.0(4)
C34A C35A C30A 119.5(4)
C34A C35A H35A 120.2
C30A C35A H35A 120.2
F17C C36A F16C 109.1(7)
F17C C36A F15C 107.4(7)
F16C C36A F15C 106.5(7)
F16A C36A F15A 106.6(7)
F16A C36A F17A 106.8(7)
F15A C36A F17A 102.8(6)
F17C C36A C32A 113.7(6)
F16A C36A C32A 115.9(5)
F16C C36A C32A 111.3(5)
F15C C36A C32A 108.6(6)
F15A C36A C32A 112.1(5)
F17A C36A C32A 111.7(6)
F19A C37A F20A 107.7(5)
F19A C37A F18A 106.4(4)
F20A C37A F18A 105.4(4)
F19A C37A C34A 112.5(4)
F20A C37A C34A 112.6(4)
F18A C37A C34A 111.8(4)
C1B Pd1B N1B 79.86(16)
C1B Pd1B P1B 95.90(13)
N1B Pd1B P1B 175.40(10)
C1B Pd1B Cl1B 167.04(14)
N1B Pd1B Cl1B 93.18(10)
P1B Pd1B Cl1B 91.31(4)
C22B P1B C30B 102.2(2)
C22B P1B C14B 101.71(19)
C30B P1B C14B 106.19(19)
C22B P1B Pd1B 119.43(14)
C30B P1B Pd1B 111.82(14)
C14B P1B Pd1B 114.00(14)
C8B N1B C3B 114.0(4)
C8B N1B Pd1B 117.2(3)
C3B N1B Pd1B 108.7(2)
C8B N1B H1BC 105.3
C3B N1B H1BC 105.3
Pd1B N1B H1BC 105.3
C2B C1B Pd1B 104.6(3)
C2B C1B H1BA 110.8
Pd1B C1B H1BA 110.8
C2B C1B H1BB 110.8
Pd1B C1B H1BB 110.8
H1BA C1B H1BB 108.9
C1B C2B C3B 112.5(4)
C1B C2B C4B 113.5(5)
C3B C2B C4B 113.3(5)
C1B C2B H2BA 105.5
C3B C2B H2BA 105.5
C4B C2B H2BA 105.5
N1B C3B C2B 110.3(4)
N1B C3B C5B 112.3(4)
C2B C3B C5B 114.5(5)
N1B C3B H3BA 106.4
C2B C3B H3BA 106.4
C5B C3B H3BA 106.4
C2B C4B H4BA 109.5
C2B C4B H4BB 109.5
H4BA C4B H4BB 109.5
C2B C4B H4BC 109.5
H4BA C4B H4BC 109.5
H4BB C4B H4BC 109.5
C6B C5B C3B 114.0(7)
C6B C5B C7B 111.3(7)
C3B C5B C7B 110.5(6)
C6B C5B H5BA 106.9
C3B C5B H5BA 106.9
C7B C5B H5BA 106.9
C5B C6B H6BA 109.5
C5B C6B H6BB 109.5
H6BA C6B H6BB 109.5
C5B C6B H6BC 109.5
H6BA C6B H6BC 109.5
H6BB C6B H6BC 109.5
C5B C7B H7BA 109.5
C5B C7B H7BB 109.5
H7BA C7B H7BB 109.5
C5B C7B H7BC 109.5
H7BA C7B H7BC 109.5
H7BB C7B H7BC 109.5
N1B C8B C9B 113.5(4)
N1B C8B C13B 108.7(4)
C9B C8B C13B 109.6(4)
N1B C8B H8BA 108.3
C9B C8B H8BA 108.3
C13B C8B H8BA 108.3
C8B C9B C10B 110.1(4)
C8B C9B H9BA 109.6
C10B C9B H9BA 109.6
C8B C9B H9BB 109.6
C10B C9B H9BB 109.6
H9BA C9B H9BB 108.2
C11B C10B C9B 110.7(5)
C11B C10B H10C 109.5
C9B C10B H10C 109.5
C11B C10B H10D 109.5
C9B C10B H10D 109.5
H10C C10B H10D 108.1
F1B C11B F2B 104.0(5)
F1B C11B C12B 110.3(5)
F2B C11B C12B 109.0(5)
F1B C11B C10B 109.8(5)
F2B C11B C10B 109.3(5)
C12B C11B C10B 113.9(5)
C11B C12B C13B 110.7(4)
C11B C12B H12C 109.5
C13B C12B H12C 109.5
C11B C12B H12D 109.5
C13B C12B H12D 109.5
H12C C12B H12D 108.1
C8B C13B C12B 110.6(4)
C8B C13B H13C 109.5
C12B C13B H13C 109.5
C8B C13B H13D 109.5
C12B C13B H13D 109.5
H13C C13B H13D 108.1
C19B C14B C15B 119.2(4)
C19B C14B P1B 118.3(3)
C15B C14B P1B 122.3(3)
C16B C15B C14B 119.9(4)
C16B C15B H15B 120.0
C14B C15B H15B 120.0
C15B C16B C17B 121.1(4)
C15B C16B C20B 119.2(4)
C17B C16B C20B 119.5(4)
C16B C17B C18B 118.7(4)
C16B C17B H17B 120.7
C18B C17B H17B 120.7
C19B C18B C17B 120.6(4)
C19B C18B C21B 119.3(4)
C17B C18B C21B 120.0(4)
C18B C19B C14B 120.4(4)
C18B C19B H19B 119.8
C14B C19B H19B 119.8
F5B C20B F3B 107.9(4)
F5B C20B F4B 106.1(4)
F3B C20B F4B 107.1(4)
F5B C20B C16B 112.1(4)
F3B C20B C16B 112.3(4)
F4B C20B C16B 111.1(4)
F7B C21B F6B 107.5(4)
F7B C21B F8B 105.7(4)
F6B C21B F8B 107.1(4)
F7B C21B C18B 111.3(4)
F6B C21B C18B 113.1(4)
F8B C21B C18B 111.8(4)
C27B C22B C23B 118.5(4)
C27B C22B P1B 123.1(3)
C23B C22B P1B 118.1(3)
C24B C23B C22B 120.4(4)
C24B C23B H23B 119.8
C22B C23B H23B 119.8
C23B C24B C25B 120.7(4)
C23B C24B C28B 118.8(4)
C25B C24B C28B 120.6(4)
C26B C25B C24B 118.9(4)
C26B C25B H25B 120.6
C24B C25B H25B 120.6
C25B C26B C27B 120.7(4)
C25B C26B C29B 119.6(4)
C27B C26B C29B 119.7(4)
C26B C27B C22B 120.9(4)
C26B C27B H27B 119.6
C22B C27B H27B 119.6
F10B C28B F11B 107.3(4)
F10B C28B F9B 105.8(4)
F11B C28B F9B 106.2(4)
F10B C28B C24B 112.8(4)
F11B C28B C24B 113.1(4)
F9B C28B C24B 111.2(4)
F13B C29B F14B 107.5(4)
F13B C29B F12B 106.8(4)
F14B C29B F12B 106.0(4)
F13B C29B C26B 111.7(4)
F14B C29B C26B 112.0(4)
F12B C29B C26B 112.5(4)
C31B C30B C35B 119.3(4)
C31B C30B P1B 124.0(3)
C35B C30B P1B 116.7(3)
C32B C31B C30B 120.1(4)
C32B C31B H31B 119.9
C30B C31B H31B 119.9
C31B C32B C33B 120.6(5)
C31B C32B C36B 121.3(5)
C33B C32B C36B 118.0(5)
C34B C33B C32B 119.1(5)
C34B C33B H33B 120.4
C32B C33B H33B 120.4
C33B C34B C35B 120.7(4)
C33B C34B C37B 121.0(4)
C35B C34B C37B 118.3(4)
C34B C35B C30B 120.1(4)
C34B C35B H35B 119.9
C30B C35B H35B 119.9
F17D C36B F16D 108.6(10)
F17D C36B F15D 108.6(10)
F16D C36B F15D 108.0(10)
F16B C36B F15B 107.1(6)
F16B C36B F17B 106.3(6)
F15B C36B F17B 107.2(6)
F17D C36B C32B 113.1(12)
F16B C36B C32B 113.3(6)
F16D C36B C32B 110.5(14)
F15D C36B C32B 108.0(14)
F15B C36B C32B 112.7(6)
F17B C36B C32B 109.8(6)
F20B C37B F19B 107.4(6)
F18D C37B F20D 107.3(9)
F20B C37B F18B 107.0(7)
F19B C37B F18B 105.5(6)
F18D C37B F19D 107.9(9)
F20D C37B F19D 105.9(9)
F18D C37B C34B 116.2(9)
F20B C37B C34B 113.3(6)
F19B C37B C34B 113.8(5)
F20D C37B C34B 110.1(10)
F18B C37B C34B 109.5(6)
F19D C37B C34B 108.9(8)
Cl2 C100 Cl1 113.9(6)
Cl2 C100 H10E 108.8
Cl1 C100 H10E 108.8
Cl2 C100 H10F 108.8
Cl1 C100 H10F 108.8
H10E C100 H10F 107.7
Cl4 C101 Cl3 112.5(6)
Cl4 C101 H10G 109.1
Cl3 C101 H10G 109.1
Cl4 C101 H10H 109.1
Cl3 C101 H10H 109.1
H10G C101 H10H 107.8
Cl6 C102 Cl5 112.9(5)
Cl6 C102 H10I 109.0
Cl5 C102 H10I 109.0
Cl6 C102 H10J 109.0
Cl5 C102 H10J 109.0
H10I C102 H10J 107.8

loop_
_geom_bond_atom_site_label_1
_geom_bond_atom_site_label_2
_geom_bond_distance
Pd1A C1A 2.033(4)
Pd1A N1A 2.135(3)
Pd1A P1A 2.2304(11)
Pd1A Cl1A 2.4418(11)
P1A C14A 1.829(4)
P1A C22A 1.834(4)
P1A C30A 1.848(4)
F1A C11A 1.383(5)
F2A C11A 1.367(6)
F3A C20A 1.307(5)
F4A C20A 1.336(6)
F5A C20A 1.298(6)
F6A C21A 1.303(6)
F7A C21A 1.313(6)
F8A C21A 1.310(5)
F9A C28A 1.314(5)
F10A C28A 1.309(6)
F11A C28A 1.320(6)
F12A C29A 1.323(5)
F13A C29A 1.332(5)
F14A C29A 1.337(5)
F15A C36A 1.314(6)
F16A C36A 1.292(7)
F17A C36A 1.328(7)
F15C C36A 1.303(7)
F16C C36A 1.300(7)
F17C C36A 1.284(7)
F18A C37A 1.326(5)
F19A C37A 1.316(6)
F20A C37A 1.323(5)
N1A C8A 1.505(5)
N1A C3A 1.507(6)
N1A H1AC 1.0000
C1A C2A 1.533(6)
C1A H1AA 0.9900
C1A H1AB 0.9900
C2A C3A 1.529(6)
C2A C4A 1.537(7)
C2A H2AA 1.0000
C3A C5A 1.540(7)
C3A H3AA 1.0000
C4A H4AA 0.9800
C4A H4AB 0.9800
C4A H4AC 0.9800
C5A C6A 1.525(11)
C5A C7A 1.544(11)
C5A H5AA 1.0000
C6A H6AA 0.9800
C6A H6AB 0.9800
C6A H6AC 0.9800
C7A H7AA 0.9800
C7A H7AB 0.9800
C7A H7AC 0.9800
C8A C13A 1.506(6)
C8A C9A 1.516(6)
C8A H8AA 1.0000
C9A C10A 1.533(6)
C9A H9AA 0.9900
C9A H9AB 0.9900
C10A C11A 1.490(8)
C10A H10A 0.9900
C10A H10B 0.9900
C11A C12A 1.504(7)
C12A C13A 1.533(6)
C12A H12A 0.9900
C12A H12B 0.9900
C13A H13A 0.9900
C13A H13B 0.9900
C14A C19A 1.388(6)
C14A C15A 1.391(6)
C15A C16A 1.382(6)
C15A H15A 0.9500
C16A C17A 1.385(7)
C16A C20A 1.514(7)
C17A C18A 1.382(7)
C17A H17A 0.9500
C18A C19A 1.395(6)
C18A C21A 1.508(7)
C19A H19A 0.9500
C22A C27A 1.386(6)
C22A C23A 1.394(6)
C23A C24A 1.384(6)
C23A H23A 0.9500
C24A C25A 1.374(6)
C24A C28A 1.511(6)
C25A C26A 1.383(6)
C25A H25A 0.9500
C26A C27A 1.383(6)
C26A C29A 1.508(6)
C27A H27A 0.9500
C30A C31A 1.390(6)
C30A C35A 1.397(6)
C31A C32A 1.383(6)
C31A H31A 0.9500
C32A C33A 1.389(6)
C32A C36A 1.510(6)
C33A C34A 1.376(7)
C33A H33A 0.9500
C34A C35A 1.390(6)
C34A C37A 1.505(7)
C35A H35A 0.9500
Pd1B C1B 2.029(4)
Pd1B N1B 2.137(3)
Pd1B P1B 2.2262(11)
Pd1B Cl1B 2.4294(12)
P1B C22B 1.826(4)
P1B C30B 1.826(4)
P1B C14B 1.830(4)
N1B C8B 1.502(5)
N1B C3B 1.513(6)
N1B H1BC 1.0000
C1B C2B 1.499(7)
C1B H1BA 0.9900
C1B H1BB 0.9900
C2B C3B 1.513(7)
C2B C4B 1.529(8)
C2B H2BA 1.0000
C3B C5B 1.523(8)
C3B H3BA 1.0000
C4B H4BA 0.9800
C4B H4BB 0.9800
C4B H4BC 0.9800
C5B C6B 1.471(12)
C5B C7B 1.544(11)
C5B H5BA 1.0000
C6B H6BA 0.9800
C6B H6BB 0.9800
C6B H6BC 0.9800
C7B H7BA 0.9800
C7B H7BB 0.9800
C7B H7BC 0.9800
C8B C9B 1.511(7)
C8B C13B 1.525(7)
C8B H8BA 1.0000
C9B C10B 1.539(7)
C9B H9BA 0.9900
C9B H9BB 0.9900
C10B C11B 1.488(8)
C10B H10C 0.9900
C10B H10D 0.9900
C11B F1B 1.387(6)
C11B F2B 1.388(7)
C11B C12B 1.482(8)
C12B C13B 1.533(7)
C12B H12C 0.9900
C12B H12D 0.9900
C13B H13C 0.9900
C13B H13D 0.9900
C14B C19B 1.388(6)
C14B C15B 1.394(6)
C15B C16B 1.381(6)
C15B H15B 0.9500
C16B C17B 1.388(6)
C16B C20B 1.518(6)
C17B C18B 1.390(6)
C17B H17B 0.9500
C18B C19B 1.383(6)
C18B C21B 1.508(6)
C19B H19B 0.9500
C20B F5B 1.323(5)
C20B F3B 1.324(5)
C20B F4B 1.332(5)
C21B F7B 1.318(5)
C21B F6B 1.321(5)
C21B F8B 1.333(5)
C22B C27B 1.388(6)
C22B C23B 1.400(6)
C23B C24B 1.388(6)
C23B H23B 0.9500
C24B C25B 1.391(7)
C24B C28B 1.504(7)
C25B C26B 1.385(7)
C25B H25B 0.9500
C26B C27B 1.386(6)
C26B C29B 1.508(6)
C27B H27B 0.9500
C28B F10B 1.311(5)
C28B F11B 1.322(5)
C28B F9B 1.331(5)
C29B F13B 1.322(5)
C29B F14B 1.327(5)
C29B F12B 1.330(5)
C30B C31B 1.392(6)
C30B C35B 1.395(6)
C31B C32B 1.390(7)
C31B H31B 0.9500
C32B C33B 1.390(7)
C32B C36B 1.511(7)
C33B C34B 1.386(7)
C33B H33B 0.9500
C34B C35B 1.389(6)
C34B C37B 1.509(7)
C35B H35B 0.9500
C36B F17D 1.295(9)
C36B F16B 1.298(7)
C36B F16D 1.302(9)
C36B F15D 1.310(9)
C36B F15B 1.312(7)
C36B F17B 1.315(7)
C37B F18D 1.288(9)
C37B F20B 1.298(7)
C37B F19B 1.304(7)
C37B F20D 1.310(8)
C37B F18B 1.312(7)
C37B F19D 1.317(9)
C100 Cl2 1.676(8)
C100 Cl1 1.725(6)
C100 H10E 0.9900
C100 H10F 0.9900
C101 Cl4 1.723(8)
C101 Cl3 1.725(6)
C101 H10G 0.9900
C101 H10H 0.9900
C102 Cl6 1.694(7)
C102 Cl5 1.712(8)
C102 H10I 0.9900
C102 H10J 0.9900

loop_
_geom_torsion_atom_site_label_1
_geom_torsion_atom_site_label_2
_geom_torsion_atom_site_label_3
_geom_torsion_atom_site_label_4
_geom_torsion
Pd1A C1A C2A C3A 47.0(4)
Pd1A C1A C2A C4A 172.3(4)
C8A N1A C3A C2A 120.1(4)
Pd1A N1A C3A C2A -13.9(4)
C8A N1A C3A C5A -114.9(5)
Pd1A N1A C3A C5A 111.0(4)
C1A C2A C3A N1A -21.0(5)
C4A C2A C3A N1A -146.2(5)
C1A C2A C3A C5A -145.5(5)
C4A C2A C3A C5A 89.2(6)
N1A C3A C5A C6A -52.0(6)
C2A C3A C5A C6A 72.0(6)
N1A C3A C5A C7A 79.4(7)
C2A C3A C5A C7A -156.6(6)
C3A N1A C8A C13A 171.8(4)
Pd1A N1A C8A C13A -58.4(4)
C3A N1A C8A C9A -64.5(5)
Pd1A N1A C8A C9A 65.3(4)
N1A C8A C9A C10A 175.5(4)
C13A C8A C9A C10A -60.6(5)
C8A C9A C10A C11A 55.6(6)
C9A C10A C11A F2A 71.1(6)
C9A C10A C11A F1A -175.4(4)
C9A C10A C11A C12A -51.9(6)
F2A C11A C12A C13A -71.8(6)
F1A C11A C12A C13A 174.9(4)
C10A C11A C12A C13A 51.1(6)
N1A C8A C13A C12A -173.9(4)
C9A C8A C13A C12A 60.0(5)
C11A C12A C13A C8A -54.3(6)
C22A P1A C14A C19A -114.3(4)
C30A P1A C14A C19A 140.7(3)
Pd1A P1A C14A C19A 13.8(4)
C22A P1A C14A C15A 61.3(4)
C30A P1A C14A C15A -43.7(4)
Pd1A P1A C14A C15A -170.6(3)
C19A C14A C15A C16A 0.9(7)
P1A C14A C15A C16A -174.7(4)
C14A C15A C16A C17A -0.8(7)
C14A C15A C16A C20A 176.3(5)
C15A C16A C17A C18A 0.2(8)
C20A C16A C17A C18A -177.0(5)
C16A C17A C18A C19A 0.4(8)
C16A C17A C18A C21A 179.6(5)
C15A C14A C19A C18A -0.3(7)
P1A C14A C19A C18A 175.4(4)
C17A C18A C19A C14A -0.3(7)
C21A C18A C19A C14A -179.5(5)
C15A C16A C20A F5A 21.8(8)
C17A C16A C20A F5A -161.1(5)
C15A C16A C20A F3A 147.0(5)
C17A C16A C20A F3A -35.8(8)
C15A C16A C20A F4A -95.0(6)
C17A C16A C20A F4A 82.1(6)
C17A C18A C21A F6A -54.2(7)
C19A C18A C21A F6A 125.0(6)
C17A C18A C21A F8A -177.6(5)
C19A C18A C21A F8A 1.6(8)
C17A C18A C21A F7A 64.4(7)
C19A C18A C21A F7A -116.4(6)
C14A P1A C22A C27A -166.7(3)
C30A P1A C22A C27A -58.1(3)
Pd1A P1A C22A C27A 68.0(3)
C14A P1A C22A C23A 15.9(4)
C30A P1A C22A C23A 124.5(4)
Pd1A P1A C22A C23A -109.4(3)
C27A C22A C23A C24A 2.6(6)
P1A C22A C23A C24A 179.9(3)
C22A C23A C24A C25A 0.6(7)
C22A C23A C24A C28A -179.0(4)
C23A C24A C25A C26A -3.2(6)
C28A C24A C25A C26A 176.4(4)
C24A C25A C26A C27A 2.6(6)
C24A C25A C26A C29A -177.5(4)
C25A C26A C27A C22A 0.6(6)
C29A C26A C27A C22A -179.3(4)
C23A C22A C27A C26A -3.1(6)
P1A C22A C27A C26A 179.3(3)
C25A C24A C28A F10A -62.1(6)
C23A C24A C28A F10A 117.5(5)
C25A C24A C28A F9A 175.0(4)
C23A C24A C28A F9A -5.4(7)
C25A C24A C28A F11A 55.4(6)
C23A C24A C28A F11A -125.1(5)
C27A C26A C29A F12A -171.4(4)
C25A C26A C29A F12A 8.7(6)
C27A C26A C29A F13A 66.5(5)
C25A C26A C29A F13A -113.4(4)
C27A C26A C29A F14A -51.2(5)
C25A C26A C29A F14A 128.8(4)
C14A P1A C30A C31A 84.9(4)
C22A P1A C30A C31A -21.6(4)
Pd1A P1A C30A C31A -149.3(3)
C14A P1A C30A C35A -97.9(3)
C22A P1A C30A C35A 155.6(3)
Pd1A P1A C30A C35A 27.9(4)
C35A C30A C31A C32A -1.5(6)
P1A C30A C31A C32A 175.6(3)
C30A C31A C32A C33A 1.9(6)
C30A C31A C32A C36A -174.8(4)
C31A C32A C33A C34A -1.1(7)
C36A C32A C33A C34A 175.7(4)
C32A C33A C34A C35A -0.1(7)
C32A C33A C34A C37A 179.5(4)
C33A C34A C35A C30A 0.5(7)
C37A C34A C35A C30A -179.1(4)
C31A C30A C35A C34A 0.3(6)
P1A C30A C35A C34A -177.0(3)
C31A C32A C36A F17C 178.2(13)
C33A C32A C36A F17C 1.4(14)
C31A C32A C36A F16A -12.9(13)
C33A C32A C36A F16A 170.2(12)
C31A C32A C36A F16C 54.5(13)
C33A C32A C36A F16C -122.3(12)
C31A C32A C36A F15C -62.3(10)
C33A C32A C36A F15C 120.9(10)
C31A C32A C36A F15A 109.7(9)
C33A C32A C36A F15A -67.1(9)
C31A C32A C36A F17A -135.5(10)
C33A C32A C36A F17A 47.7(10)
C33A C34A C37A F19A 143.1(5)
C35A C34A C37A F19A -37.2(6)
C33A C34A C37A F20A 21.2(7)
C35A C34A C37A F20A -159.2(5)
C33A C34A C37A F18A -97.2(5)
C35A C34A C37A F18A 82.4(6)
Pd1B C1B C2B C3B -49.3(5)
Pd1B C1B C2B C4B -179.6(5)
C8B N1B C3B C2B -121.3(5)
Pd1B N1B C3B C2B 11.5(5)
C8B N1B C3B C5B 109.7(5)
Pd1B N1B C3B C5B -117.5(5)
C1B C2B C3B N1B 24.1(6)
C4B C2B C3B N1B 154.5(5)
C1B C2B C3B C5B 151.8(5)
C4B C2B C3B C5B -77.8(7)
N1B C3B C5B C6B 49.6(8)
C2B C3B C5B C6B -77.2(7)
N1B C3B C5B C7B -76.6(7)
C2B C3B C5B C7B 156.7(5)
C3B N1B C8B C9B 62.9(5)
Pd1B N1B C8B C9B -65.8(5)
C3B N1B C8B C13B -174.8(3)
Pd1B N1B C8B C13B 56.5(4)
N1B C8B C9B C10B -179.5(4)
C13B C8B C9B C10B 58.7(6)
C8B C9B C10B C11B -56.1(7)
C9B C10B C11B F1B 178.6(5)
C9B C10B C11B F2B -67.9(6)
C9B C10B C11B C12B 54.3(7)
F1B C11B C12B C13B -177.9(5)
F2B C11B C12B C13B 68.5(6)
C10B C11B C12B C13B -53.8(7)
N1B C8B C13B C12B 176.8(4)
C9B C8B C13B C12B -58.5(5)
C11B C12B C13B C8B 55.2(6)
C22B P1B C14B C19B 150.1(4)
C30B P1B C14B C19B -103.4(4)
Pd1B P1B C14B C19B 20.2(4)
C22B P1B C14B C15B -26.5(4)
C30B P1B C14B C15B 80.0(4)
Pd1B P1B C14B C15B -156.4(3)
C19B C14B C15B C16B 0.1(6)
P1B C14B C15B C16B 176.7(3)
C14B C15B C16B C17B -0.3(7)
C14B C15B C16B C20B -174.7(4)
C15B C16B C17B C18B 0.7(7)
C20B C16B C17B C18B 175.1(4)
C16B C17B C18B C19B -0.9(7)
C16B C17B C18B C21B -179.9(4)
C17B C18B C19B C14B 0.7(7)
C21B C18B C19B C14B 179.7(4)
C15B C14B C19B C18B -0.3(7)
P1B C14B C19B C18B -177.0(3)
C15B C16B C20B F5B -32.0(6)
C17B C16B C20B F5B 153.5(4)
C15B C16B C20B F3B -153.6(4)
C17B C16B C20B F3B 31.9(6)
C15B C16B C20B F4B 86.5(5)
C17B C16B C20B F4B -88.0(5)
C19B C18B C21B F7B 77.5(6)
C17B C18B C21B F7B -103.5(5)
C19B C18B C21B F6B -161.5(4)
C17B C18B C21B F6B 17.6(7)
C19B C18B C21B F8B -40.5(6)
C17B C18B C21B F8B 138.5(5)
C30B P1B C22B C27B 20.1(4)
C14B P1B C22B C27B 129.8(4)
Pd1B P1B C22B C27B -103.8(3)
C30B P1B C22B C23B -166.0(3)
C14B P1B C22B C23B -56.3(4)
Pd1B P1B C22B C23B 70.1(3)
C27B C22B C23B C24B 1.2(6)
P1B C22B C23B C24B -173.0(3)
C22B C23B C24B C25B -1.3(6)
C22B C23B C24B C28B 177.7(4)
C23B C24B C25B C26B 0.6(6)
C28B C24B C25B C26B -178.5(4)
C24B C25B C26B C27B 0.3(6)
C24B C25B C26B C29B -178.9(4)
C25B C26B C27B C22B -0.5(6)
C29B C26B C27B C22B 178.7(4)
C23B C22B C27B C26B -0.3(6)
P1B C22B C27B C26B 173.6(3)
C23B C24B C28B F10B 89.1(5)
C25B C24B C28B F10B -91.8(5)
C23B C24B C28B F11B -148.8(4)
C25B C24B C28B F11B 30.2(6)
C23B C24B C28B F9B -29.6(6)
C25B C24B C28B F9B 149.5(4)
C25B C26B C29B F13B 86.7(5)
C27B C26B C29B F13B -92.5(5)
C25B C26B C29B F14B -152.6(4)
C27B C26B C29B F14B 28.2(6)
C25B C26B C29B F12B -33.3(6)
C27B C26B C29B F12B 147.5(4)
C22B P1B C30B C31B 81.6(4)
C14B P1B C30B C31B -24.6(4)
Pd1B P1B C30B C31B -149.5(4)
C22B P1B C30B C35B -97.1(4)
C14B P1B C30B C35B 156.7(3)
Pd1B P1B C30B C35B 31.8(4)
C35B C30B C31B C32B 0.6(7)
P1B C30B C31B C32B -178.1(4)
C30B C31B C32B C33B 0.1(8)
C30B C31B C32B C36B -179.3(5)
C31B C32B C33B C34B -0.1(8)
C36B C32B C33B C34B 179.3(5)
C32B C33B C34B C35B -0.5(8)
C32B C33B C34B C37B 179.5(5)
C33B C34B C35B C30B 1.2(7)
C37B C34B C35B C30B -178.9(4)
C31B C30B C35B C34B -1.2(7)
P1B C30B C35B C34B 177.6(4)
C31B C32B C36B F17D 155(3)
C33B C32B C36B F17D -25(3)
C31B C32B C36B F16B -11.6(11)
C33B C32B C36B F16B 169.0(8)
C31B C32B C36B F16D 33(3)
C33B C32B C36B F16D -147(3)
C31B C32B C36B F15D -85(3)
C33B C32B C36B F15D 96(3)
C31B C32B C36B F15B -133.4(10)
C33B C32B C36B F15B 47.2(10)
C31B C32B C36B F17B 107.1(11)
C33B C32B C36B F17B -72.3(11)
C33B C34B C37B F18D -153(2)
C35B C34B C37B F18D 27(2)
C33B C34B C37B F20B 8.1(11)
C35B C34B C37B F20B -171.9(10)
C33B C34B C37B F19B 131.1(9)
C35B C34B C37B F19B -48.9(10)
C33B C34B C37B F20D -31(2)
C35B C34B C37B F20D 149(2)
C33B C34B C37B F18B -111.2(11)
C35B C34B C37B F18B 68.8(11)
C33B C34B C37B F19D 85(2)
C35B C34B C37B F19D -95(2)
